data_4301222
loop_
_publ_author_name
'Eun-Young Choi'
'Paul M. Barron'
'Richard W. Novotny'
'Hyun-Tak Son'
'Chunhua Hu'
'Wonyoung Choe'

_publ_section_title
;
Pillared Porphyrin Homologous Series: Intergrowth in Metal-Organic
Frameworks
;
_journal_name_full 'Inorganic Chemistry'
_journal_page_first 426
_journal_page_last 428
_journal_paper_doi 10.1021/ic801677y
_journal_volume 48
_journal_year 2009
_chemical_formula_moiety 'C58 H32 Co2 N6 O8 Pd'
_chemical_formula_sum 'C58 H32 Co2 N6 O8 Pd'
_chemical_formula_weight 1165.18
_chemical_name_systematic
; 
 ? 
;
_space_group_IT_number 123
_symmetry_cell_setting tetragonal
_symmetry_space_group_name_Hall '-P 4 2'
_symmetry_space_group_name_H-M 'P 4/m m m'
_atom_sites_solution_hydrogens geom
_atom_sites_solution_primary direct
_atom_sites_solution_secondary difmap
_audit_creation_method SHELXTL
_cell_angle_alpha 90.00
_cell_angle_beta 90.00
_cell_angle_gamma 90.00
_cell_formula_units_Z 1
_cell_length_a 16.71230(10)
_cell_length_b 16.71230(10)
_cell_length_c 13.9165(2)
_cell_measurement_reflns_used 7808
_cell_measurement_temperature 297(2)
_cell_measurement_theta_max 27.39
_cell_measurement_theta_min 2.26
_cell_volume 3886.89(6)
_computing_cell_refinement 'SAINT+ (Bruker, 2003)'
_computing_data_collection 'SMART (Bruker, 2005)'
_computing_data_reduction SAINT+
_computing_publication_material SHELXTL
_computing_structure_refinement SHELXTL
_computing_structure_solution 'SHELXTL (Sheldrick, 2008)'
_diffrn_ambient_temperature 297(2)
_diffrn_measured_fraction_theta_full 1.000
_diffrn_measured_fraction_theta_max 1.000
_diffrn_measurement_device_type 'Bruker SMART Apex CCD'
_diffrn_measurement_method '\w scans'
_diffrn_radiation_monochromator graphite
_diffrn_radiation_source 'fine-focus sealed tube'
_diffrn_radiation_type MoK\a
_diffrn_radiation_wavelength 0.71073
_diffrn_reflns_av_R_equivalents 0.0304
_diffrn_reflns_av_sigmaI/netI 0.0116
_diffrn_reflns_limit_h_max 22
_diffrn_reflns_limit_h_min -22
_diffrn_reflns_limit_k_max 22
_diffrn_reflns_limit_k_min -22
_diffrn_reflns_limit_l_max 18
_diffrn_reflns_limit_l_min -18
_diffrn_reflns_number 70936
_diffrn_reflns_theta_full 28.26
_diffrn_reflns_theta_max 28.26
_diffrn_reflns_theta_min 1.46
_diffrn_standards_number 0
_exptl_absorpt_coefficient_mu 0.346
_exptl_absorpt_correction_T_max 0.9636
_exptl_absorpt_correction_T_min 0.8493
_exptl_absorpt_correction_type multi-scan
_exptl_absorpt_process_details ' SADABS (Sheldrick, 2007)'
_exptl_crystal_colour red
_exptl_crystal_density_diffrn 0.498
_exptl_crystal_density_method 'not measured'
_exptl_crystal_description plate
_exptl_crystal_F_000 586
_exptl_crystal_size_max 0.488
_exptl_crystal_size_mid 0.308
_exptl_crystal_size_min 0.108
_platon_squeeze_details
;
Disordered, independent solvent molecules were eliminated from the refinement 
using SQUEEZE/PLATON [Spek, A.L. (2003), J. Appl. Cryst. 36, 7-13].

R factors before data are squeezed:
_refine_ls_R_factor_all           0.0934 
_refine_ls_R_factor_gt            0.0795 
_refine_ls_wR_factor_ref          0.2615 
_refine_ls_wR_factor_gt           0.2363 
;
_refine_diff_density_max 0.411
_refine_diff_density_min -0.295
_refine_diff_density_rms 0.043
_refine_ls_extinction_method none
_refine_ls_goodness_of_fit_ref 1.054
_refine_ls_hydrogen_treatment constr
_refine_ls_matrix_type full
_refine_ls_number_parameters 80
_refine_ls_number_reflns 2800
_refine_ls_number_restraints 0
_refine_ls_restrained_S_all 1.054
_refine_ls_R_factor_all 0.0400
_refine_ls_R_factor_gt 0.0305
_refine_ls_shift/su_max 0.000
_refine_ls_shift/su_mean 0.000
_refine_ls_structure_factor_coef Fsqd
_refine_ls_weighting_details 'calc w=1/[\s^2^(Fo^2^)+(0.0582P)^2^+0.0000P] where P=(Fo^2^+2Fc^2^)/3'
_refine_ls_weighting_scheme calc
_refine_ls_wR_factor_gt 0.0836
_refine_ls_wR_factor_ref 0.0871
_reflns_number_gt 2339
_reflns_number_total 2800
_reflns_threshold_expression >2sigma(I)
_cod_data_source_file ic801677y_si_003.cif
_cod_data_source_block c8ch5sq
_cod_depositor_comments
;
The following automatic conversions were performed:
'_symmetry_cell_setting' value 'Tetragonal' changed to 'tetragonal'
according to '/home/saulius/struct/CIF-dictionaries/cif_core.dic'
dictionary named 'cif_core.dic' version 2.4.1 from 2010-06-29.

Automatic conversion script
Id: cif_fix_enum 1527 2010-12-29 10:47:43Z saulius 
;
_cod_database_code 4301222

loop_
_symmetry_equiv_pos_as_xyz
'x, y, z'
'-y, x, z'
'-x, -y, z'
'y, -x, z'
'x, -y, -z'
'y, x, -z'
'-x, y, -z'
'-y, -x, -z'
'-x, -y, -z'
'y, -x, -z'
'x, y, -z'
'-y, x, -z'
'-x, y, z'
'-y, -x, z'
'x, -y, z'
'y, x, z'

loop_
_atom_site_label
_atom_site_type_symbol
_atom_site_fract_x
_atom_site_fract_y
_atom_site_fract_z
_atom_site_U_iso_or_equiv
_atom_site_adp_type
_atom_site_occupancy
_atom_site_symmetry_multiplicity
_atom_site_calc_flag
_atom_site_refinement_flags
_atom_site_disorder_assembly
_atom_site_disorder_group
Pd1 Pd 0.5000 0.5000 0.5000 0.05480(12) Uani 1 16 d S . .
Co1 Co 0.0000 0.0000 0.40200(2) 0.03750(11) Uani 1 8 d S . .
O1 O 0.08547(4) 0.08547(4) 0.42022(8) 0.0606(3) Uani 1 2 d S . .
N1 N 0.37971(9) 0.5000 0.5000 0.0638(5) Uani 1 4 d S . .
N2 N 0.0000 0.0000 0.25413(17) 0.0534(6) Uani 1 8 d S . .
C1 C 0.33071(8) 0.43445(8) 0.5000 0.0681(5) Uani 1 2 d S . .
C2 C 0.24821(9) 0.45995(9) 0.5000 0.0884(6) Uani 1 2 d S . .
H2 H 0.2034 0.4269 0.5000 0.106 Uiso 1 2 calc SR . .
C3 C 0.35466(8) 0.35466(8) 0.5000 0.0644(6) Uani 1 4 d S . .
C4 C 0.29142(8) 0.29142(8) 0.5000 0.0624(6) Uani 1 4 d S . .
C5 C 0.26137(8) 0.26137(8) 0.41655(15) 0.0968(7) Uani 1 2 d S . .
H5 H 0.2806 0.2806 0.3582 0.116 Uiso 1 2 calc SR . .
C6 C 0.20297(7) 0.20297(7) 0.41666(13) 0.0880(7) Uani 1 2 d S . .
H6 H 0.1836 0.1836 0.3585 0.106 Uiso 1 2 calc SR . .
C7 C 0.17341(8) 0.17341(8) 0.5000 0.0522(5) Uani 1 4 d S . .
C8 C 0.10948(7) 0.10948(7) 0.5000 0.0485(4) Uani 1 4 d S . .
C11 C 0.0000 0.0000 0.0529(2) 0.0679(9) Uani 1 8 d S . .
C9 C 0.0237(4) 0.0627(3) 0.2036(3) 0.083(5) Uani 0.25 1 d P . .
H9 H 0.0411 0.1078 0.2365 0.100 Uiso 0.25 1 calc PR . .
C10 C 0.0239(4) 0.0646(3) 0.1043(3) 0.083(5) Uani 0.25 1 d P . .
H10 H 0.0406 0.1106 0.0725 0.099 Uiso 0.25 1 calc PR . .

loop_
_atom_site_aniso_label
_atom_site_aniso_U_11
_atom_site_aniso_U_22
_atom_site_aniso_U_33
_atom_site_aniso_U_23
_atom_site_aniso_U_13
_atom_site_aniso_U_12
Pd1 0.02688(11) 0.02688(11) 0.1106(3) 0.000 0.000 0.000
Co1 0.03258(13) 0.03258(13) 0.0473(2) 0.000 0.000 0.000
O1 0.0547(4) 0.0547(4) 0.0724(7) -0.0030(3) -0.0030(3) -0.0219(5)
N1 0.0311(8) 0.0321(8) 0.1282(16) 0.000 0.000 0.000
N2 0.0555(9) 0.0555(9) 0.0494(13) 0.000 0.000 0.000
C1 0.0325(7) 0.0385(8) 0.1333(15) 0.000 0.000 -0.0036(5)
C2 0.0297(7) 0.0489(9) 0.187(2) 0.000 0.000 -0.0025(6)
C3 0.0357(6) 0.0357(6) 0.1218(19) 0.000 0.000 -0.0064(8)
C4 0.0374(6) 0.0374(6) 0.1123(19) 0.000 0.000 -0.0089(8)
C5 0.0946(11) 0.0946(11) 0.1013(14) 0.0097(6) 0.0097(6) -0.0586(13)
C6 0.0911(10) 0.0911(10) 0.0818(12) 0.0002(5) 0.0002(5) -0.0567(12)
C7 0.0382(6) 0.0382(6) 0.0801(14) 0.000 0.000 -0.0095(8)
C8 0.0343(5) 0.0343(5) 0.0769(13) 0.000 0.000 -0.0048(7)
C11 0.0766(14) 0.0766(14) 0.0505(18) 0.000 0.000 0.000
C9 0.138(13) 0.056(3) 0.056(2) -0.0014(17) -0.005(2) -0.028(5)
C10 0.137(13) 0.056(3) 0.056(2) 0.0080(16) 0.002(2) -0.035(5)

loop_
_atom_type_symbol
_atom_type_description
_atom_type_scat_dispersion_real
_atom_type_scat_dispersion_imag
_atom_type_scat_source
C C 0.0033 0.0016 'International Tables Vol C Tables 4.2.6.8 and 6.1.1.4'
H H 0.0000 0.0000 'International Tables Vol C Tables 4.2.6.8 and 6.1.1.4'
N N 0.0061 0.0033 'International Tables Vol C Tables 4.2.6.8 and 6.1.1.4'
O O 0.0106 0.0060 'International Tables Vol C Tables 4.2.6.8 and 6.1.1.4'
Co Co 0.3494 0.9721 'International Tables Vol C Tables 4.2.6.8 and 6.1.1.4'
Pd Pd -0.9988 1.0072 'International Tables Vol C Tables 4.2.6.8 and 6.1.1.4'

loop_
_geom_angle_atom_site_label_1
_geom_angle_atom_site_label_2
_geom_angle_atom_site_label_3
_geom_angle
_geom_angle_site_symmetry_1
_geom_angle_site_symmetry_3
_geom_angle_publ_flag
N1 Pd1 N1 90.0 10_566 . ?
N1 Pd1 N1 180.0 10_566 2_655 ?
N1 Pd1 N1 90.0 . 2_655 ?
N1 Pd1 N1 90.0 10_566 9_666 ?
N1 Pd1 N1 180.0 . 9_666 ?
N1 Pd1 N1 90.0 2_655 9_666 ?
O1 Co1 O1 165.69(6) 3 . ?
O1 Co1 O1 89.112(8) 3 2 ?
O1 Co1 O1 89.111(8) . 2 ?
O1 Co1 O1 89.111(8) 3 4 ?
O1 Co1 O1 89.111(8) . 4 ?
O1 Co1 O1 165.69(6) 2 4 ?
O1 Co1 N2 97.15(3) 3 . ?
O1 Co1 N2 97.15(3) . . ?
O1 Co1 N2 97.15(3) 2 . ?
O1 Co1 N2 97.15(3) 4 . ?
O1 Co1 Co1 82.85(3) 3 9_556 ?
O1 Co1 Co1 82.85(3) . 9_556 ?
O1 Co1 Co1 82.85(3) 2 9_556 ?
O1 Co1 Co1 82.85(3) 4 9_556 ?
N2 Co1 Co1 180.0 . 9_556 ?
C8 O1 Co1 124.23(10) . . ?
C1 N1 C1 106.44(16) . 5_566 ?
C1 N1 Pd1 126.78(8) . . ?
C1 N1 Pd1 126.78(8) 5_566 . ?
C9 N2 C9 115.7(4) 3 . ?
C9 N2 C9 115.7(4) 15 13 ?
C9 N2 C9 115.7(4) 2 4 ?
C9 N2 C9 115.7(4) 16 14 ?
C9 N2 Co1 122.1(2) 3 . ?
C9 N2 Co1 122.1(2) 15 . ?
C9 N2 Co1 122.1(2) 2 . ?
C9 N2 Co1 122.1(2) . . ?
C9 N2 Co1 122.1(2) 16 . ?
C9 N2 Co1 122.1(2) 13 . ?
C9 N2 Co1 122.1(2) 4 . ?
C9 N2 Co1 122.1(2) 14 . ?
N1 C1 C3 126.52(14) . . ?
N1 C1 C2 109.61(13) . . ?
C3 C1 C2 123.87(14) . . ?
C2 C2 C1 107.17(9) 5_566 . ?
C2 C2 H2 126.4 5_566 . ?
C1 C2 H2 126.4 . . ?
C1 C3 C1 123.41(18) 6_556 . ?
C1 C3 C4 118.30(9) 6_556 . ?
C1 C3 C4 118.30(9) . . ?
C5 C4 C5 117.1(2) . 11_556 ?
C5 C4 C3 121.45(11) . . ?
C5 C4 C3 121.45(11) 11_556 . ?
C4 C5 C6 121.39(19) . . ?
C4 C5 H5 119.3 . . ?
C6 C5 H5 119.3 . . ?
C7 C6 C5 121.12(18) . . ?
C7 C6 H6 119.4 . . ?
C5 C6 H6 119.4 . . ?
C6 C7 C6 117.9(2) 11_556 . ?
C6 C7 C8 121.06(10) 11_556 . ?
C6 C7 C8 121.06(10) . . ?
O1 C8 O1 125.85(17) . 11_556 ?
O1 C8 C7 117.08(9) . . ?
O1 C8 C7 117.08(9) 11_556 . ?
C10 C11 C10 116.3(4) 16 14 ?
C10 C11 C10 116.3(4) . 3 ?
C10 C11 C10 116.3(4) 4 2 ?
C10 C11 C10 116.3(4) 13 15 ?
C10 C11 C11 121.9(2) 16 9 ?
C10 C11 C11 121.9(2) . 9 ?
C10 C11 C11 121.9(2) 14 9 ?
C10 C11 C11 121.9(2) 13 9 ?
C10 C11 C11 121.9(2) 4 9 ?
C10 C11 C11 121.9(2) 3 9 ?
C10 C11 C11 121.9(2) 2 9 ?
C10 C11 C11 121.9(2) 15 9 ?
N2 C9 C10 123.4(5) . . ?
N2 C9 H9 118.3 . . ?
C10 C9 H9 118.3 . . ?
C11 C10 C9 120.6(5) . . ?
C11 C10 H10 119.7 . . ?
C9 C10 H10 119.7 . . ?

loop_
_geom_bond_atom_site_label_1
_geom_bond_atom_site_label_2
_geom_bond_distance
_geom_bond_site_symmetry_2
_geom_bond_publ_flag
Pd1 N1 2.0103(16) 10_566 ?
Pd1 N1 2.0103(16) . ?
Pd1 N1 2.0103(16) 2_655 ?
Pd1 N1 2.0103(16) 9_666 ?
Co1 O1 2.0358(9) 3 ?
Co1 O1 2.0358(9) . ?
Co1 O1 2.0358(9) 2 ?
Co1 O1 2.0358(9) 4 ?
Co1 N2 2.058(2) . ?
Co1 Co1 2.7275(7) 9_556 ?
O1 C8 1.2469(12) . ?
N1 C1 1.3677(16) . ?
N1 C1 1.3677(16) 5_566 ?
N2 C9 1.323(6) 3 ?
N2 C9 1.323(6) 15 ?
N2 C9 1.323(6) 2 ?
N2 C9 1.323(6) . ?
N2 C9 1.323(6) 16 ?
N2 C9 1.323(6) 13 ?
N2 C9 1.323(6) 4 ?
N2 C9 1.323(6) 14 ?
C1 C3 1.3924(17) . ?
C1 C2 1.443(2) . ?
C2 C2 1.339(3) 5_566 ?
C2 H2 0.9300 . ?
C3 C1 1.3924(17) 6_556 ?
C3 C4 1.494(3) . ?
C4 C5 1.361(2) . ?
C4 C5 1.361(2) 11_556 ?
C5 C6 1.380(2) . ?
C5 H5 0.9300 . ?
C6 C7 1.3540(19) . ?
C6 H6 0.9300 . ?
C7 C6 1.3540(19) 11_556 ?
C7 C8 1.511(2) . ?
C8 O1 1.2469(12) 11_556 ?
C11 C10 1.355(6) 16 ?
C11 C10 1.355(6) . ?
C11 C10 1.355(6) 14 ?
C11 C10 1.355(6) 13 ?
C11 C10 1.355(6) 4 ?
C11 C10 1.355(6) 3 ?
C11 C10 1.355(6) 2 ?
C11 C10 1.355(6) 15 ?
C11 C11 1.473(6) 9 ?
C9 C10 1.382(5) . ?
C9 H9 0.9300 . ?
C10 H10 0.9300 . ?

loop_
_platon_squeeze_void_nr
_platon_squeeze_void_average_x
_platon_squeeze_void_average_y
_platon_squeeze_void_average_z
_platon_squeeze_void_volume
_platon_squeeze_void_count_electrons
1 -0.007 0.325 -0.006 2888.3 698.8
